data_1544777
loop_
_publ_author_name
'Lahmidi, Sanae'
'Sebbar, Nada Kheira'
'Harmaoui, Abdallah'
'Ouzidan, Younes'
'Essassi, El Mokhtar'
'Mague, Joel T.'

_publ_section_title
;
 Ethyl
 (2<i>E</i>)-3-dimethylamino-2-(5-methyl-1,2,4-triazolo[1,5-<i>a</i>]pyrimidin-7-yl)prop-2-enoate
;
_journal_coeditor_code IS4013
_journal_issue 12
_journal_name_full IUCrData
_journal_page_first x161946
_journal_paper_doi 10.1107/S2414314616019465
_journal_volume 1
_journal_year 2016
_chemical_formula_iupac 'C13 H17 N5 O2'
_chemical_formula_moiety 'C13 H17 N5 O2'
_chemical_formula_sum 'C13 H17 N5 O2'
_chemical_formula_weight 275.32
_chemical_name_systematic
'Ethyl (2<i>E</i>)-3-dimethylamino-2-(5-methyl-1,2,4-triazolo[1,5-<i>a</i>]pyrimidin-7-yl)prop-2-enoate'
_space_group_crystal_system monoclinic
_space_group_IT_number 14
_space_group_name_Hall '-P 2yn'
_space_group_name_H-M_alt 'P 1 21/n 1'
_symmetry_space_group_name_Hall '-P 2yn'
_symmetry_space_group_name_H-M 'P 1 21/n 1'
_atom_sites_solution_hydrogens geom
_atom_sites_solution_primary direct
_atom_sites_solution_secondary difmap
_audit_creation_method SHELXL-2014/7
_cell_angle_alpha 90
_cell_angle_beta 99.711(3)
_cell_angle_gamma 90
_cell_formula_units_Z 4
_cell_length_a 7.1482(15)
_cell_length_b 10.306(2)
_cell_length_c 19.705(4)
_cell_measurement_reflns_used 7291
_cell_measurement_temperature 298(2)
_cell_measurement_theta_max 28.6664
_cell_measurement_theta_min 2.8820
_cell_volume 1430.9(5)
_computing_cell_refinement
;
<i>SAINT</i> (Bruker, 2016)
;
_computing_data_collection
;
<i>APEX3</i> (Bruker, 2016)
;
_computing_data_reduction
;
<i>SAINT</i> (Bruker, 2016)
;
_computing_molecular_graphics
;
<i>DIAMOND</i> (Brandenburg & Putz, 2012)
;
_computing_publication_material
;
<i>SHELXTL</i> (Sheldrick, 2008)
;
_computing_structure_refinement
;
<i>SHELXL2014</i> (Sheldrick, 2015b)
;
_computing_structure_solution
;
<i>SHELXT</i> (Sheldrick, 2015a)
;
_diffrn_ambient_temperature 298(2)
_diffrn_detector_area_resol_mean 8.3333
_diffrn_measured_fraction_theta_full 1.000
_diffrn_measured_fraction_theta_max 0.998
_diffrn_measurement_device_type 'Bruker SMART APEX CCD'
_diffrn_measurement_method '\f and \w scans'
_diffrn_radiation_monochromator graphite
_diffrn_radiation_type MoK\a
_diffrn_radiation_wavelength 0.71073
_diffrn_reflns_av_R_equivalents 0.0510
_diffrn_reflns_limit_h_max 9
_diffrn_reflns_limit_h_min -9
_diffrn_reflns_limit_k_max 13
_diffrn_reflns_limit_k_min -13
_diffrn_reflns_limit_l_max 26
_diffrn_reflns_limit_l_min -26
_diffrn_reflns_number 26739
_diffrn_reflns_theta_full 28.500
_diffrn_reflns_theta_max 28.844
_diffrn_reflns_theta_min 2.097
_exptl_absorpt_coefficient_mu 0.090
_exptl_absorpt_correction_T_max 0.99
_exptl_absorpt_correction_T_min 0.84
_exptl_absorpt_correction_type multi-scan
_exptl_absorpt_process_details
;
(SADABS; Bruker, 2016)
;
_exptl_crystal_colour colourless
_exptl_crystal_density_diffrn 1.278
_exptl_crystal_density_method 'not measured'
_exptl_crystal_description column
_exptl_crystal_F_000 584
_exptl_crystal_size_max 0.300
_exptl_crystal_size_mid 0.150
_exptl_crystal_size_min 0.140
_refine_diff_density_max 0.329
_refine_diff_density_min -0.235
_refine_ls_extinction_method none
_refine_ls_goodness_of_fit_ref 0.868
_refine_ls_hydrogen_treatment constr
_refine_ls_matrix_type full
_refine_ls_number_parameters 184
_refine_ls_number_reflns 3733
_refine_ls_number_restraints 0
_refine_ls_restrained_S_all 0.868
_refine_ls_R_factor_all 0.0794
_refine_ls_R_factor_gt 0.0464
_refine_ls_shift/su_max 0.001
_refine_ls_shift/su_mean 0.000
_refine_ls_structure_factor_coef Fsqd
_refine_ls_weighting_details 'w=1/[\s^2^(Fo^2^)+(0.0857P)^2^] where P=(Fo^2^+2Fc^2^)/3'
_refine_ls_weighting_scheme calc
_refine_ls_wR_factor_gt 0.1361
_refine_ls_wR_factor_ref 0.1452
_reflns_number_gt 1821
_reflns_number_total 3733
_reflns_threshold_expression 'I > 2\s(I)'
_cod_data_source_file is4013sup1.cif
_cod_data_source_block I
_cod_database_code 1544777
_shelx_space_group_comment
;
The symmetry employed for this shelxl refinement is uniquely defined
by the following loop, which should always be used as a source of
symmetry information in preference to the above space-group names.
They are only intended as comments.
;
_shelx_estimated_absorpt_t_min 0.973
_shelx_estimated_absorpt_t_max 0.987

loop_
_space_group_symop_operation_xyz
'x, y, z'
'-x+1/2, y+1/2, -z+1/2'
'-x, -y, -z'
'x-1/2, -y-1/2, z-1/2'

loop_
_atom_site_type_symbol
_atom_site_label
_atom_site_fract_x
_atom_site_fract_y
_atom_site_fract_z
_atom_site_U_iso_or_equiv
_atom_site_adp_type
_atom_site_calc_flag
_atom_site_occupancy
O O1 0.3200(2) 0.87934(14) 0.75398(7) 0.0827(4) Uani d 1
O O2 0.14311(19) 0.81319(12) 0.65471(6) 0.0724(4) Uani d 1
N N1 0.25961(18) 0.52376(13) 0.49261(6) 0.0505(4) Uani d 1
N N2 0.3453(2) 0.72746(15) 0.44616(6) 0.0594(4) Uani d 1
N N3 0.4499(2) 0.82908(12) 0.54873(7) 0.0562(4) Uani d 1
N N4 0.38948(17) 0.70581(11) 0.55915(6) 0.0423(3) Uani d 1
N N5 0.7588(2) 0.63725(14) 0.73030(6) 0.0574(4) Uani d 1
C C1 0.3848(2) 0.64585(14) 0.62119(7) 0.0426(4) Uani d 1
C C2 0.3167(2) 0.52272(15) 0.61611(8) 0.0475(4) Uani d 1
H H2 0.3109 0.4760 0.6561 0.057 Uiso calc 1
C C3 0.2544(2) 0.46373(15) 0.55158(8) 0.0476(4) Uani d 1
C C4 0.3276(2) 0.64584(15) 0.49726(7) 0.0453(4) Uani d 1
C C5 0.4170(3) 0.83295(18) 0.48033(9) 0.0627(5) Uani d 1
H H5 0.4433 0.9073 0.4569 0.075 Uiso calc 1
C C6 0.1744(3) 0.32954(16) 0.54899(10) 0.0674(5) Uani d 1
H H6A 0.1217 0.3079 0.5023 0.101 Uiso calc 1
H H6B 0.0767 0.3253 0.5769 0.101 Uiso calc 1
H H6C 0.2733 0.2691 0.5661 0.101 Uiso calc 1
C C7 0.4400(2) 0.71961(14) 0.68543(7) 0.0482(4) Uani d 1
C C8 0.3019(3) 0.81162(16) 0.70288(9) 0.0590(5) Uani d 1
C C9 0.0033(3) 0.9128(2) 0.65923(13) 0.0949(7) Uani d 1
H H9A -0.1229 0.8760 0.6471 0.114 Uiso calc 1
H H9B 0.0176 0.9439 0.7063 0.114 Uiso calc 1
C C10 0.0219(5) 1.0159(3) 0.61586(16) 0.1600(15) Uani d 1
H H10A -0.0727 1.0801 0.6201 0.240 Uiso calc 1
H H10B 0.1458 1.0534 0.6283 0.240 Uiso calc 1
H H10C 0.0055 0.9856 0.5692 0.240 Uiso calc 1
C C11 0.6029(3) 0.70522(15) 0.73224(8) 0.0511(4) Uani d 1
H H11 0.6044 0.7516 0.7728 0.061 Uiso calc 1
C C12 0.9119(3) 0.6354(2) 0.78962(9) 0.0810(6) Uani d 1
H H12A 1.0272 0.6652 0.7759 0.122 Uiso calc 1
H H12B 0.9294 0.5484 0.8070 0.122 Uiso calc 1
H H12C 0.8798 0.6912 0.8249 0.122 Uiso calc 1
C C13 0.7933(3) 0.5638(2) 0.67024(9) 0.0715(6) Uani d 1
H H13A 0.7484 0.6125 0.6292 0.107 Uiso calc 1
H H13B 0.7273 0.4824 0.6685 0.107 Uiso calc 1
H H13C 0.9269 0.5482 0.6736 0.107 Uiso calc 1

loop_
_atom_site_aniso_label
_atom_site_aniso_U_11
_atom_site_aniso_U_22
_atom_site_aniso_U_33
_atom_site_aniso_U_12
_atom_site_aniso_U_13
_atom_site_aniso_U_23
O1 0.1003(11) 0.0832(9) 0.0686(9) 0.0129(8) 0.0252(8) -0.0312(7)
O2 0.0806(9) 0.0744(8) 0.0631(8) 0.0308(7) 0.0152(7) -0.0034(6)
N1 0.0498(8) 0.0552(8) 0.0457(8) -0.0006(6) 0.0061(6) -0.0050(6)
N2 0.0736(10) 0.0670(9) 0.0373(8) -0.0023(8) 0.0089(7) 0.0082(7)
N3 0.0760(10) 0.0442(8) 0.0502(8) -0.0021(7) 0.0160(7) 0.0060(6)
N4 0.0533(8) 0.0402(7) 0.0347(7) 0.0023(6) 0.0111(6) 0.0016(5)
N5 0.0630(9) 0.0706(9) 0.0368(8) 0.0077(8) 0.0030(6) -0.0103(6)
C1 0.0504(9) 0.0430(9) 0.0360(8) 0.0070(7) 0.0120(7) 0.0022(6)
C2 0.0549(10) 0.0452(9) 0.0442(9) 0.0038(7) 0.0137(7) 0.0059(7)
C3 0.0431(9) 0.0463(9) 0.0538(10) 0.0036(7) 0.0087(7) -0.0035(7)
C4 0.0475(9) 0.0519(9) 0.0364(8) 0.0046(7) 0.0065(7) -0.0023(7)
C5 0.0809(13) 0.0601(11) 0.0483(11) -0.0024(10) 0.0142(9) 0.0141(9)
C6 0.0628(12) 0.0512(10) 0.0869(14) -0.0056(9) 0.0090(10) -0.0038(9)
C7 0.0667(11) 0.0450(9) 0.0351(8) 0.0031(8) 0.0149(8) -0.0011(6)
C8 0.0789(13) 0.0536(10) 0.0495(10) 0.0067(9) 0.0251(9) -0.0031(8)
C9 0.0960(18) 0.0880(16) 0.1076(19) 0.0383(14) 0.0372(14) 0.0040(14)
C10 0.181(3) 0.126(3) 0.189(3) 0.084(2) 0.076(3) 0.070(2)
C11 0.0699(12) 0.0492(9) 0.0360(8) -0.0026(8) 0.0139(8) -0.0061(7)
C12 0.0778(14) 0.1117(17) 0.0483(11) 0.0085(12) -0.0044(10) -0.0136(10)
C13 0.0686(13) 0.0923(14) 0.0525(11) 0.0161(11) 0.0066(9) -0.0211(10)

loop_
_atom_type_symbol
_atom_type_description
_atom_type_scat_dispersion_real
_atom_type_scat_dispersion_imag
_atom_type_scat_source
C C 0.0033 0.0016 'International Tables Vol C Tables 4.2.6.8 and 6.1.1.4'
H H 0.0000 0.0000 'International Tables Vol C Tables 4.2.6.8 and 6.1.1.4'
N N 0.0061 0.0033 'International Tables Vol C Tables 4.2.6.8 and 6.1.1.4'
O O 0.0106 0.0060 'International Tables Vol C Tables 4.2.6.8 and 6.1.1.4'

loop_
_geom_angle_atom_site_label_1
_geom_angle_atom_site_label_2
_geom_angle_atom_site_label_3
_geom_angle
C8 O2 C9 118.22(15)
C3 N1 C4 116.15(13)
C4 N2 C5 102.12(13)
C5 N3 N4 100.00(13)
N3 N4 C4 110.32(12)
N3 N4 C1 127.31(12)
C4 N4 C1 122.36(13)
C11 N5 C12 120.37(14)
C11 N5 C13 123.80(14)
C12 N5 C13 115.81(15)
C2 C1 N4 114.63(13)
C2 C1 C7 125.96(13)
N4 C1 C7 119.28(13)
C1 C2 C3 121.60(14)
C1 C2 H2 119.2
C3 C2 H2 119.2
N1 C3 C2 122.58(15)
N1 C3 C6 118.06(15)
C2 C3 C6 119.35(15)
N2 C4 N1 128.08(14)
N2 C4 N4 109.24(14)
N1 C4 N4 122.68(13)
N3 C5 N2 118.31(15)
N3 C5 H5 120.8
N2 C5 H5 120.8
C3 C6 H6A 109.5
C3 C6 H6B 109.5
H6A C6 H6B 109.5
C3 C6 H6C 109.5
H6A C6 H6C 109.5
H6B C6 H6C 109.5
C11 C7 C8 116.56(14)
C11 C7 C1 126.79(14)
C8 C7 C1 116.53(15)
O1 C8 O2 122.34(17)
O1 C8 C7 126.19(18)
O2 C8 C7 111.46(14)
C10 C9 O2 111.6(2)
C10 C9 H9A 109.3
O2 C9 H9A 109.3
C10 C9 H9B 109.3
O2 C9 H9B 109.3
H9A C9 H9B 108.0
C9 C10 H10A 109.5
C9 C10 H10B 109.5
H10A C10 H10B 109.5
C9 C10 H10C 109.5
H10A C10 H10C 109.5
H10B C10 H10C 109.5
N5 C11 C7 131.64(15)
N5 C11 H11 114.2
C7 C11 H11 114.2
N5 C12 H12A 109.5
N5 C12 H12B 109.5
H12A C12 H12B 109.5
N5 C12 H12C 109.5
H12A C12 H12C 109.5
H12B C12 H12C 109.5
N5 C13 H13A 109.5
N5 C13 H13B 109.5
H13A C13 H13B 109.5
N5 C13 H13C 109.5
H13A C13 H13C 109.5
H13B C13 H13C 109.5

loop_
_geom_bond_atom_site_label_1
_geom_bond_atom_site_label_2
_geom_bond_distance
O1 C8 1.2140(19)
O2 C8 1.351(2)
O2 C9 1.446(2)
N1 C3 1.3226(19)
N1 C4 1.346(2)
N2 C4 1.3343(19)
N2 C5 1.335(2)
N3 C5 1.329(2)
N3 N4 1.3686(17)
N4 C4 1.3722(18)
N4 C1 1.3753(17)
N5 C11 1.322(2)
N5 C12 1.461(2)
N5 C13 1.461(2)
C1 C2 1.357(2)
C1 C7 1.472(2)
C2 C3 1.412(2)
C2 H2 0.9300
C3 C6 1.494(2)
C5 H5 0.9300
C6 H6A 0.9600
C6 H6B 0.9600
C6 H6C 0.9600
C7 C11 1.366(2)
C7 C8 1.451(2)
C9 C10 1.384(3)
C9 H9A 0.9700
C9 H9B 0.9700
C10 H10A 0.9600
C10 H10B 0.9600
C10 H10C 0.9600
C11 H11 0.9300
C12 H12A 0.9600
C12 H12B 0.9600
C12 H12C 0.9600
C13 H13A 0.9600
C13 H13B 0.9600
C13 H13C 0.9600

loop_
_geom_hbond_atom_site_label_D
_geom_hbond_atom_site_label_H
_geom_hbond_atom_site_label_A
_geom_hbond_site_symmetry_A
_geom_hbond_distance_DH
_geom_hbond_distance_HA
_geom_hbond_distance_DA
_geom_hbond_angle_DHA
C2 H2 O1 2_546 0.93 2.36 3.2461(19) 159

loop_
_geom_torsion_atom_site_label_1
_geom_torsion_atom_site_label_2
_geom_torsion_atom_site_label_3
_geom_torsion_atom_site_label_4
_geom_torsion
C5 N3 N4 C4 0.53(16)
C5 N3 N4 C1 -178.47(14)
N3 N4 C1 C2 179.68(14)
C4 N4 C1 C2 0.8(2)
N3 N4 C1 C7 3.5(2)
C4 N4 C1 C7 -175.41(14)
N4 C1 C2 C3 -0.7(2)
C7 C1 C2 C3 175.20(15)
C4 N1 C3 C2 -0.3(2)
C4 N1 C3 C6 178.14(14)
C1 C2 C3 N1 0.5(2)
C1 C2 C3 C6 -177.89(15)
C5 N2 C4 N1 179.27(16)
C5 N2 C4 N4 -0.10(18)
C3 N1 C4 N2 -178.96(15)
C3 N1 C4 N4 0.3(2)
N3 N4 C4 N2 -0.28(17)
C1 N4 C4 N2 178.77(13)
N3 N4 C4 N1 -179.69(14)
C1 N4 C4 N1 -0.6(2)
N4 N3 C5 N2 -0.7(2)
C4 N2 C5 N3 0.5(2)
C2 C1 C7 C11 76.7(2)
N4 C1 C7 C11 -107.55(18)
C2 C1 C7 C8 -99.24(19)
N4 C1 C7 C8 76.51(19)
C9 O2 C8 O1 9.6(3)
C9 O2 C8 C7 -171.17(15)
C11 C7 C8 O1 2.3(3)
C1 C7 C8 O1 178.67(16)
C11 C7 C8 O2 -176.93(14)
C1 C7 C8 O2 -0.6(2)
C8 O2 C9 C10 97.9(3)
C12 N5 C11 C7 -177.77(18)
C13 N5 C11 C7 4.1(3)
C8 C7 C11 N5 -175.16(17)
C1 C7 C11 N5 8.9(3)

_cod_database_fobs_code 1544777
